data_2311499
loop_
_publ_author_name
'Chen, Xue-An'
'Zhang, Ya-Hua'
'Chang, Xin-An'
'Xiao, Wei-Qiang'

_publ_section_title
;
 Crystal structures of the solid solutions
 Na<sub>3</sub>Zn<sub>0.912</sub>Cd<sub>0.088</sub>B<sub>5</sub>O<sub>10</sub>
 and
 Na<sub>3</sub>Zn<sub>0.845</sub>Mg<sub>0.155</sub>B<sub>5</sub>O<sub>10</sub>.
;
_journal_coeditor_code WM5422
_journal_issue 'Pt 11'
_journal_name_full 'Acta crystallographica. Section E, Crystallographic communications'
_journal_page_first 1774
_journal_page_last 1778
_journal_paper_doi 10.1107/S2056989017015249
_journal_volume 73
_journal_year 2017
_chemical_formula_iupac 'Na3 Zn0.912 Cd0.088 B5 O10'
_chemical_formula_moiety 'B5 Cd0.088 O10 Zn0.912, 3(Na)'
_chemical_formula_sum 'B5 Cd0.09 Na3 O10 Zn0.91'
_chemical_formula_weight 352.53
_chemical_name_common 'Trisodium Zinc Cadmium Pentaborate'
_chemical_name_systematic
;
Trisodium zinc cadmium pentaborate
;
_space_group_crystal_system orthorhombic
_space_group_IT_number 61
_space_group_name_Hall '-P 2ac 2ab'
_space_group_name_H-M_alt 'P b c a'
_audit_creation_method SHELXL-2014
_cell_angle_alpha 90
_cell_angle_beta 90
_cell_angle_gamma 90
_cell_formula_units_Z 8
_cell_length_a 7.9407(14)
_cell_length_b 12.293(2)
_cell_length_c 18.0684(19)
_cell_measurement_reflns_used 25
_cell_measurement_temperature 293(2)
_cell_measurement_theta_max 22.23
_cell_measurement_theta_min 12.12
_cell_volume 1763.7(5)
_computing_cell_refinement
;
<i>Rigaku/AFC Diffractometer Control Software</i> (Rigaku Corporation,
1994)
;
_computing_data_collection
;
<i>Rigaku/AFC Diffractometer Control Software</i> (Rigaku Corporation,
1994)
;
_computing_data_reduction
;
<i>Rigaku/AFC Diffractometer Control Software</i> (Rigaku Corporation,
1994)
;
_computing_molecular_graphics
;
ATOMS (Dowty, 1999)
;
_computing_publication_material
;
publCIF (Westrip, 2010)
;
_computing_structure_refinement
;
SHELXL2014 (Sheldrick, 2015)
;
_computing_structure_solution
;
SHELXS97 (Sheldrick, 2008)
;
_diffrn_ambient_temperature 293(2)
_diffrn_measured_fraction_theta_full 1.000
_diffrn_measured_fraction_theta_max 1.000
_diffrn_measurement_device_type 'Rigaku AFC-7R'
_diffrn_measurement_method '2\q - \w'
_diffrn_radiation_type MoK\a
_diffrn_radiation_wavelength 0.71073
_diffrn_reflns_av_R_equivalents 0.0612
_diffrn_reflns_limit_h_max 11
_diffrn_reflns_limit_h_min 0
_diffrn_reflns_limit_k_max 17
_diffrn_reflns_limit_k_min 0
_diffrn_reflns_limit_l_max 25
_diffrn_reflns_limit_l_min 0
_diffrn_reflns_number 3006
_diffrn_reflns_theta_full 25.242
_diffrn_reflns_theta_max 29.958
_diffrn_reflns_theta_min 2.254
_diffrn_standards_decay_% 2.23
_diffrn_standards_interval_count 150
_diffrn_standards_interval_time 120
_diffrn_standards_number 3
_exptl_absorpt_coefficient_mu 2.951
_exptl_absorpt_correction_T_max 0.752
_exptl_absorpt_correction_T_min 0.703
_exptl_absorpt_correction_type psi-scan
_exptl_absorpt_process_details
;
(Kopfmann & Huber, 1968)
;
_exptl_crystal_colour colorless
_exptl_crystal_density_diffrn 2.655
_exptl_crystal_density_method 'not measured'
_exptl_crystal_description prism
_exptl_crystal_F_000 1356.7
_exptl_crystal_size_max 0.30
_exptl_crystal_size_mid 0.10
_exptl_crystal_size_min 0.10
_refine_diff_density_max 0.454
_refine_diff_density_min -0.448
_refine_ls_extinction_coef 0.00127(16)
_refine_ls_extinction_expression Fc^*^=kFc[1+0.001xFc^2^\l^3^/sin(2\q)]^-1/4^
_refine_ls_extinction_method
;
SHELXL2014 (Sheldrick, 2015)
;
_refine_ls_goodness_of_fit_ref 0.911
_refine_ls_hydrogen_treatment undef
_refine_ls_matrix_type full
_refine_ls_number_parameters 174
_refine_ls_number_reflns 2562
_refine_ls_number_restraints 0
_refine_ls_restrained_S_all 0.911
_refine_ls_R_factor_all 0.0943
_refine_ls_R_factor_gt 0.0374
_refine_ls_shift/su_max 0.001
_refine_ls_shift/su_mean 0.000
_refine_ls_structure_factor_coef Fsqd
_refine_ls_weighting_details 'w=1/[\s^2^(Fo^2^)+(0.0224P)^2^] where P=(Fo^2^+2Fc^2^)/3'
_refine_ls_weighting_scheme calc
_refine_ls_wR_factor_gt 0.0673
_refine_ls_wR_factor_ref 0.0723
_reflns_number_gt 1557
_reflns_number_total 2562
_reflns_threshold_expression 'I > 2\s(I)'
_cod_data_source_file wm5422sup1.cif
_cod_data_source_block I
_cod_database_code 2311499
_shelx_space_group_comment
;
The symmetry employed for this shelxl refinement is uniquely defined
by the following loop, which should always be used as a source of
symmetry information in preference to the above space-group names.
They are only intended as comments.
;
_shelx_estimated_absorpt_t_min 0.709
_shelx_estimated_absorpt_t_max 0.744
_shelxl_version_number 2.014

loop_
_space_group_symop_operation_xyz
'x, y, z'
'-x+1/2, -y, z+1/2'
'-x, y+1/2, -z+1/2'
'x+1/2, -y+1/2, -z'
'-x, -y, -z'
'x-1/2, y, -z-1/2'
'x, -y-1/2, z-1/2'
'-x-1/2, y-1/2, z'

loop_
_atom_site_type_symbol
_atom_site_label
_atom_site_fract_x
_atom_site_fract_y
_atom_site_fract_z
_atom_site_U_iso_or_equiv
_atom_site_adp_type
_atom_site_calc_flag
_atom_site_occupancy
Na Na1 0.8291(2) 0.41887(12) 0.07922(8) 0.0318(4) Uani d 1
Na Na2 0.69268(17) 0.65268(11) 0.25478(7) 0.0248(3) Uani d 1
Na Na3 0.79023(18) 0.42762(12) 0.42997(7) 0.0271(4) Uani d 1
Zn Zn1 0.42413(4) 0.67826(3) 0.09632(2) 0.01812(12) Uani d 0.912(4)
Cd Cd1 0.42413(4) 0.67826(3) 0.09632(2) 0.01812(12) Uani d 0.088(4)
B B1 0.4192(5) 0.1571(3) 0.0744(2) 0.0195(8) Uani d 1
B B2 0.7256(5) 0.1729(4) 0.07257(19) 0.0198(8) Uani d 1
B B3 0.5612(5) 0.2868(3) 0.16320(19) 0.0174(7) Uani d 1
B B4 0.5534(5) 0.3497(3) 0.2967(2) 0.0206(8) Uani d 1
B B5 0.4884(6) 0.4782(3) 0.1978(2) 0.0239(9) Uani d 1
O O1 0.2779(3) 0.1189(2) 0.04400(13) 0.0260(6) Uani d 1
O O2 0.4154(3) 0.22647(18) 0.13473(12) 0.0211(5) Uani d 1
O O3 0.5761(3) 0.1244(2) 0.04691(13) 0.0261(6) Uani d 1
O O4 0.7176(3) 0.2455(2) 0.13046(12) 0.0215(5) Uani d 1
O O5 0.8686(3) 0.1418(2) 0.04139(13) 0.0286(6) Uani d 1
O O6 0.5712(3) 0.27092(17) 0.24380(12) 0.0220(5) Uani d 1
O O7 0.5416(3) 0.40273(18) 0.14568(12) 0.0226(6) Uani d 1
O O8 0.5100(4) 0.4541(2) 0.27321(13) 0.0380(8) Uani d 1
O O9 0.5732(3) 0.33154(19) 0.36916(11) 0.0241(5) Uani d 1
O O10 0.4228(4) 0.5721(2) 0.18019(14) 0.0390(7) Uani d 1

loop_
_atom_site_aniso_label
_atom_site_aniso_U_11
_atom_site_aniso_U_22
_atom_site_aniso_U_33
_atom_site_aniso_U_12
_atom_site_aniso_U_13
_atom_site_aniso_U_23
Na1 0.0399(9) 0.0298(8) 0.0258(8) -0.0017(7) -0.0048(7) 0.0019(6)
Na2 0.0245(7) 0.0292(7) 0.0206(6) -0.0011(7) 0.0013(6) -0.0035(7)
Na3 0.0333(8) 0.0298(8) 0.0184(6) 0.0006(7) -0.0012(6) 0.0029(6)
Zn1 0.01764(18) 0.01970(19) 0.01702(17) -0.00189(18) 0.00014(17) -0.00138(16)
Cd1 0.01764(18) 0.01970(19) 0.01702(17) -0.00189(18) 0.00014(17) -0.00138(16)
B1 0.0197(17) 0.0201(19) 0.0188(16) -0.0030(19) -0.0011(17) -0.0027(14)
B2 0.0202(18) 0.026(2) 0.0135(15) 0.0030(19) -0.0009(14) -0.0027(17)
B3 0.0195(18) 0.0194(16) 0.0134(15) -0.0001(16) -0.0001(16) -0.0009(13)
B4 0.0191(19) 0.027(2) 0.0160(17) 0.0037(17) -0.0023(15) -0.0037(15)
B5 0.028(2) 0.019(2) 0.025(2) 0.0007(17) -0.0021(18) -0.0050(17)
O1 0.0208(13) 0.0307(14) 0.0266(13) -0.0029(12) -0.0025(12) -0.0080(11)
O2 0.0178(11) 0.0250(12) 0.0204(11) -0.0016(11) -0.0011(11) -0.0049(9)
O3 0.0212(12) 0.0332(14) 0.0239(12) 0.0000(13) 0.0006(12) -0.0142(11)
O4 0.0187(12) 0.0255(13) 0.0204(11) 0.0009(11) -0.0005(10) -0.0092(11)
O5 0.0214(12) 0.0390(15) 0.0253(13) 0.0061(12) 0.0001(11) -0.0140(12)
O6 0.0318(13) 0.0200(11) 0.0142(10) 0.0056(12) 0.0008(11) -0.0002(9)
O7 0.0358(16) 0.0149(11) 0.0173(11) 0.0007(11) -0.0015(10) -0.0009(9)
O8 0.068(2) 0.0257(14) 0.0206(13) 0.0200(14) -0.0123(14) -0.0084(11)
O9 0.0271(12) 0.0320(13) 0.0133(10) 0.0012(14) -0.0030(11) -0.0030(10)
O10 0.061(2) 0.0242(13) 0.0322(14) 0.0203(15) 0.0125(15) 0.0114(11)

loop_
_atom_type_symbol
_atom_type_description
_atom_type_scat_dispersion_real
_atom_type_scat_dispersion_imag
_atom_type_scat_source
B B 0.0013 0.0007 'International Tables Vol C Tables 4.2.6.8 and 6.1.1.4'
O O 0.0106 0.0060 'International Tables Vol C Tables 4.2.6.8 and 6.1.1.4'
Na Na 0.0362 0.0249 'International Tables Vol C Tables 4.2.6.8 and 6.1.1.4'
Cd Cd -0.8075 1.2024 'International Tables Vol C Tables 4.2.6.8 and 6.1.1.4'
Zn Zn 0.2839 1.4301 'International Tables Vol C Tables 4.2.6.8 and 6.1.1.4'

loop_
_geom_angle_atom_site_label_1
_geom_angle_atom_site_label_2
_geom_angle_atom_site_label_3
_geom_angle_site_symmetry_1
_geom_angle_site_symmetry_3
_geom_angle
_geom_angle_publ_flag
O1 Na1 O9 4 6_656 115.21(10) ?
O1 Na1 O4 4 . 97.12(10) ?
O9 Na1 O4 6_656 . 76.10(9) ?
O1 Na1 O7 4 . 106.07(10) ?
O9 Na1 O7 6_656 . 119.81(9) ?
O4 Na1 O7 . . 56.45(8) ?
O1 Na1 O3 4 8_765 91.64(9) ?
O9 Na1 O3 6_656 8_765 106.08(10) ?
O4 Na1 O3 . 8_765 169.04(9) ?
O7 Na1 O3 . 8_765 114.72(9) ?
O1 Na1 B4 4 6_656 140.44(12) ?
O9 Na1 B4 6_656 6_656 25.95(9) ?
O4 Na1 B4 . 6_656 71.88(10) ?
O7 Na1 B4 . 6_656 98.98(10) ?
O3 Na1 B4 8_765 6_656 105.21(10) ?
O1 Na1 B1 4 4 24.80(10) ?
O9 Na1 B1 6_656 4 91.57(10) ?
O4 Na1 B1 . 4 99.30(10) ?
O7 Na1 B1 . 4 127.81(11) ?
O3 Na1 B1 8_765 4 91.42(10) ?
B4 Na1 B1 6_656 4 117.46(12) ?
O1 Na1 B3 4 . 104.34(11) ?
O9 Na1 B3 6_656 . 97.50(10) ?
O4 Na1 B3 . . 28.10(9) ?
O7 Na1 B3 . . 28.40(9) ?
O3 Na1 B3 8_765 . 142.49(10) ?
B4 Na1 B3 6_656 . 83.80(11) ?
B1 Na1 B3 4 . 117.05(11) ?
O1 Na1 B2 4 . 73.94(10) ?
O9 Na1 B2 6_656 . 78.20(10) ?
O4 Na1 B2 . . 25.10(8) ?
O7 Na1 B2 . . 73.29(9) ?
O3 Na1 B2 8_765 . 165.25(10) ?
B4 Na1 B2 6_656 . 84.87(11) ?
B1 Na1 B2 4 . 74.22(10) ?
B3 Na1 B2 . . 47.84(10) ?
O1 Na1 B2 4 8_765 97.93(10) ?
O9 Na1 B2 6_656 8_765 124.59(10) ?
O4 Na1 B2 . 8_765 144.44(10) ?
O7 Na1 B2 . 8_765 88.40(10) ?
O3 Na1 B2 8_765 8_765 26.37(8) ?
B4 Na1 B2 6_656 8_765 113.11(11) ?
B1 Na1 B2 4 8_765 107.72(11) ?
B3 Na1 B2 . 8_765 116.48(11) ?
B2 Na1 B2 . 8_765 156.47(6) ?
O1 Na1 Na3 4 2_664 45.83(7) ?
O9 Na1 Na3 6_656 2_664 140.76(8) ?
O4 Na1 Na3 . 2_664 131.83(8) ?
O7 Na1 Na3 . 2_664 99.41(7) ?
O3 Na1 Na3 8_765 2_664 52.51(6) ?
B4 Na1 Na3 6_656 2_664 155.89(9) ?
B1 Na1 Na3 4 2_664 60.76(8) ?
B3 Na1 Na3 . 2_664 119.19(9) ?
B2 Na1 Na3 . 2_664 115.38(8) ?
B2 Na1 Na3 8_765 2_664 52.17(7) ?
O1 Na1 Cd1 4 8_755 90.77(8) ?
O9 Na1 Cd1 6_656 8_755 31.99(6) ?
O4 Na1 Cd1 . 8_755 56.75(6) ?
O7 Na1 Cd1 . 8_755 112.43(7) ?
O3 Na1 Cd1 8_765 8_755 129.97(8) ?
B4 Na1 Cd1 6_656 8_755 50.97(8) ?
B1 Na1 Cd1 4 8_755 72.05(8) ?
B3 Na1 Cd1 . 8_755 84.23(8) ?
B2 Na1 Cd1 . 8_755 49.21(8) ?
B2 Na1 Cd1 8_765 8_755 154.29(9) ?
Na3 Na1 Cd1 2_664 8_755 132.69(5) ?
O2 Na2 O6 3_655 8_765 97.04(9) ?
O2 Na2 O10 3_655 6_656 91.24(9) ?
O6 Na2 O10 8_765 6_656 72.03(10) ?
O2 Na2 O6 3_655 3_655 58.16(8) ?
O6 Na2 O6 8_765 3_655 107.46(9) ?
O10 Na2 O6 6_656 3_655 149.35(10) ?
O2 Na2 O4 3_655 8_765 131.20(9) ?
O6 Na2 O4 8_765 8_765 56.51(8) ?
O10 Na2 O4 6_656 8_765 113.25(11) ?
O6 Na2 O4 3_655 8_765 89.07(8) ?
O2 Na2 O10 3_655 . 105.86(10) ?
O6 Na2 O10 8_765 . 143.33(9) ?
O10 Na2 O10 6_656 . 134.11(12) ?
O6 Na2 O10 3_655 . 64.21(8) ?
O4 Na2 O10 8_765 . 87.01(8) ?
O2 Na2 O8 3_655 . 92.59(8) ?
O6 Na2 O8 8_765 . 158.52(10) ?
O10 Na2 O8 6_656 . 88.67(10) ?
O6 Na2 O8 3_655 . 93.94(9) ?
O4 Na2 O8 8_765 . 127.59(8) ?
O10 Na2 O8 . . 49.20(7) ?
O2 Na2 B5 3_655 . 112.63(11) ?
O6 Na2 B5 8_765 . 150.29(11) ?
O10 Na2 B5 6_656 . 107.34(12) ?
O6 Na2 B5 3_655 . 88.01(11) ?
O4 Na2 B5 8_765 . 99.84(10) ?
O10 Na2 B5 . . 26.77(10) ?
O8 Na2 B5 . . 28.35(9) ?
O2 Na2 B3 3_655 3_655 28.77(9) ?
O6 Na2 B3 8_765 3_655 103.60(10) ?
O10 Na2 B3 6_656 3_655 119.98(10) ?
O6 Na2 B3 3_655 3_655 29.39(8) ?
O4 Na2 B3 8_765 3_655 111.57(10) ?
O10 Na2 B3 . 3_655 85.15(10) ?
O8 Na2 B3 . 3_655 94.07(10) ?
B5 Na2 B3 . 3_655 102.00(12) ?
O2 Na2 B3 3_655 8_765 119.08(10) ?
O6 Na2 B3 8_765 8_765 28.21(9) ?
O10 Na2 B3 6_656 8_765 90.05(11) ?
O6 Na2 B3 3_655 8_765 102.95(10) ?
O4 Na2 B3 8_765 8_765 28.77(8) ?
O10 Na2 B3 . 8_765 115.71(10) ?
O8 Na2 B3 . 8_765 148.33(10) ?
B5 Na2 B3 . 8_765 124.77(12) ?
B3 Na2 B3 3_655 8_765 113.74(13) ?
O2 Na2 Zn1 3_655 6_656 58.06(6) ?
O6 Na2 Zn1 8_765 6_656 64.38(6) ?
O10 Na2 Zn1 6_656 6_656 37.41(6) ?
O6 Na2 Zn1 3_655 6_656 113.47(7) ?
O4 Na2 Zn1 8_765 6_656 120.70(7) ?
O10 Na2 Zn1 . 6_656 152.26(7) ?
O8 Na2 Zn1 . 6_656 105.74(6) ?
B5 Na2 Zn1 . 6_656 132.99(9) ?
B3 Na2 Zn1 3_655 6_656 85.32(8) ?
B3 Na2 Zn1 8_765 6_656 91.96(8) ?
O2 Na2 Cd1 3_655 6_656 58.06(6) ?
O6 Na2 Cd1 8_765 6_656 64.38(6) ?
O10 Na2 Cd1 6_656 6_656 37.41(6) ?
O6 Na2 Cd1 3_655 6_656 113.47(7) ?
O4 Na2 Cd1 8_765 6_656 120.70(7) ?
O10 Na2 Cd1 . 6_656 152.26(7) ?
O8 Na2 Cd1 . 6_656 105.74(6) ?
B5 Na2 Cd1 . 6_656 132.99(9) ?
B3 Na2 Cd1 3_655 6_656 85.32(8) ?
B3 Na2 Cd1 8_765 6_656 91.96(8) ?
Zn1 Na2 Cd1 6_656 6_656 0.000(14) ?
O5 Na3 O9 7_566 . 115.10(10) ?
O5 Na3 O7 7_566 6_656 103.02(10) ?
O9 Na3 O7 . 6_656 105.90(9) ?
O5 Na3 O1 7_566 3_655 104.47(10) ?
O9 Na3 O1 . 3_655 114.00(10) ?
O7 Na3 O1 6_656 3_655 114.05(9) ?
O5 Na3 O3 7_566 7_566 53.80(8) ?
O9 Na3 O3 . 7_566 78.04(8) ?
O7 Na3 O3 6_656 7_566 153.61(9) ?
O1 Na3 O3 3_655 7_566 86.56(8) ?
O5 Na3 B5 7_566 6_656 130.19(12) ?
O9 Na3 B5 . 6_656 97.75(11) ?
O7 Na3 B5 6_656 6_656 28.97(10) ?
O1 Na3 B5 3_655 6_656 93.86(11) ?
O3 Na3 B5 7_566 6_656 175.52(12) ?
O5 Na3 O10 7_566 6_656 138.30(11) ?
O9 Na3 O10 . 6_656 104.76(9) ?
O7 Na3 O10 6_656 6_656 52.28(8) ?
O1 Na3 O10 3_655 6_656 67.74(8) ?
O3 Na3 O10 7_566 6_656 153.17(9) ?
B5 Na3 O10 6_656 6_656 26.34(9) ?
O5 Na3 B2 7_566 7_566 26.19(10) ?
O9 Na3 B2 . 7_566 94.07(11) ?
O7 Na3 B2 6_656 7_566 126.07(11) ?
O1 Na3 B2 3_655 7_566 101.45(11) ?
O3 Na3 B2 7_566 7_566 28.54(9) ?
B5 Na3 B2 6_656 7_566 154.88(13) ?
O10 Na3 B2 6_656 7_566 160.82(11) ?
O5 Na3 O2 7_566 6_656 86.75(9) ?
O9 Na3 O2 . 6_656 68.73(8) ?
O7 Na3 O2 6_656 6_656 52.31(8) ?
O1 Na3 O2 3_655 6_656 164.75(9) ?
O3 Na3 O2 7_566 6_656 108.55(8) ?
B5 Na3 O2 6_656 6_656 70.91(10) ?
O10 Na3 O2 6_656 6_656 97.01(8) ?
B2 Na3 O2 7_566 6_656 93.16(11) ?
O5 Na3 Cd1 7_566 6_656 112.99(8) ?
O9 Na3 Cd1 . 6_656 129.54(8) ?
O7 Na3 Cd1 6_656 6_656 76.84(7) ?
O1 Na3 Cd1 3_655 6_656 37.25(6) ?
O3 Na3 Cd1 7_566 6_656 121.39(7) ?
B5 Na3 Cd1 6_656 6_656 60.18(9) ?
O10 Na3 Cd1 6_656 6_656 37.07(5) ?
B2 Na3 Cd1 7_566 6_656 125.68(9) ?
O2 Na3 Cd1 6_656 6_656 128.80(7) ?
O5 Na3 Zn1 7_566 6_656 112.99(8) ?
O9 Na3 Zn1 . 6_656 129.54(8) ?
O7 Na3 Zn1 6_656 6_656 76.84(7) ?
O1 Na3 Zn1 3_655 6_656 37.25(6) ?
O3 Na3 Zn1 7_566 6_656 121.39(7) ?
B5 Na3 Zn1 6_656 6_656 60.18(9) ?
O10 Na3 Zn1 6_656 6_656 37.07(5) ?
B2 Na3 Zn1 7_566 6_656 125.68(9) ?
O2 Na3 Zn1 6_656 6_656 128.80(7) ?
Cd1 Na3 Zn1 6_656 6_656 0.000(13) ?
O5 Na3 Na1 7_566 2_665 65.50(8) ?
O9 Na3 Na1 . 2_665 116.11(8) ?
O7 Na3 Na1 6_656 2_665 137.47(8) ?
O1 Na3 Na1 3_655 2_665 42.40(6) ?
O3 Na3 Na1 7_566 2_665 50.25(6) ?
B5 Na3 Na1 6_656 2_665 131.86(10) ?
O10 Na3 Na1 6_656 2_665 107.87(7) ?
B2 Na3 Na1 7_566 2_665 59.13(9) ?
O2 Na3 Na1 6_656 2_665 151.51(7) ?
Cd1 Na3 Na1 6_656 2_665 71.79(4) ?
Zn1 Na3 Na1 6_656 2_665 71.79(4) ?
O5 Zn1 O9 8_765 3_655 111.39(10) y
O5 Zn1 O10 8_765 . 103.73(11) y
O9 Zn1 O10 3_655 . 112.42(10) y
O5 Zn1 O1 8_765 8_665 110.40(9) y
O9 Zn1 O1 3_655 8_665 120.23(10) y
O10 Zn1 O1 . 8_665 96.64(12) y
O5 Zn1 Na2 8_765 6_556 149.29(8) ?
O9 Zn1 Na2 3_655 6_556 80.73(7) ?
O10 Zn1 Na2 . 6_556 46.49(8) ?
O1 Zn1 Na2 8_665 6_556 84.43(7) ?
O5 Zn1 Na3 8_765 6_556 89.10(8) ?
O9 Zn1 Na3 3_655 6_556 159.51(8) ?
O10 Zn1 Na3 . 6_556 59.81(9) ?
O1 Zn1 Na3 8_665 6_556 48.05(8) ?
Na2 Zn1 Na3 6_556 6_556 81.22(3) ?
O5 Zn1 Na3 8_765 3_655 122.04(8) ?
O9 Zn1 Na3 3_655 3_655 39.19(7) ?
O10 Zn1 Na3 . 3_655 131.64(8) ?
O1 Zn1 Na3 8_665 3_655 82.34(8) ?
Na2 Zn1 Na3 6_556 3_655 85.61(3) ?
Na3 Zn1 Na3 6_556 3_655 129.47(2) ?
O5 Zn1 Na1 8_765 8_765 71.71(8) ?
O9 Zn1 Na1 3_655 8_765 39.91(7) ?
O10 Zn1 Na1 . 8_765 127.64(9) ?
O1 Zn1 Na1 8_665 8_765 134.71(8) ?
Na2 Zn1 Na1 6_556 8_765 117.39(3) ?
Na3 Zn1 Na1 6_556 8_765 160.39(3) ?
Na3 Zn1 Na1 3_655 8_765 62.20(4) ?
O5 Zn1 Na2 8_765 . 83.43(8) ?
O9 Zn1 Na2 3_655 . 79.97(7) ?
O10 Zn1 Na2 . . 48.75(9) ?
O1 Zn1 Na2 8_665 . 145.37(8) ?
Na2 Zn1 Na2 6_556 . 70.674(14) ?
Na3 Zn1 Na2 6_556 . 103.02(3) ?
Na3 Zn1 Na2 3_655 . 118.00(3) ?
Na1 Zn1 Na2 8_765 . 79.33(3) ?
O1 B1 O2 . . 121.5(3) y
O1 B1 O3 . . 120.0(3) y
O2 B1 O3 . . 118.4(3) y
O1 B1 Cd1 . 8_655 42.59(16) ?
O2 B1 Cd1 . 8_655 78.9(2) ?
O3 B1 Cd1 . 8_655 162.6(2) ?
O1 B1 Na1 . 4_455 46.55(16) ?
O2 B1 Na1 . 4_455 155.6(3) ?
O3 B1 Na1 . 4_455 78.18(18) ?
Cd1 B1 Na1 8_655 4_455 85.80(11) ?
O5 B2 O4 . . 123.4(3) y
O5 B2 O3 . . 117.4(3) y
O4 B2 O3 . . 119.1(3) y
O5 B2 Na3 . 7_565 49.29(16) ?
O4 B2 Na3 . 7_565 163.5(3) ?
O3 B2 Na3 . 7_565 71.11(17) ?
O5 B2 Na1 . . 94.0(2) ?
O4 B2 Na1 . . 50.05(18) ?
O3 B2 Na1 . . 130.0(2) ?
Na3 B2 Na1 7_565 . 113.46(13) ?
O5 B2 Na1 . 8_755 81.3(2) ?
O4 B2 Na1 . 8_755 127.3(2) ?
O3 B2 Na1 . 8_755 58.45(19) ?
Na3 B2 Na1 7_565 8_755 68.70(10) ?
Na1 B2 Na1 . 8_755 171.50(14) ?
O4 B3 O2 . . 110.6(3) y
O4 B3 O7 . . 109.8(3) y
O2 B3 O7 . . 109.4(3) y
O4 B3 O6 . . 107.9(3) y
O2 B3 O6 . . 108.8(3) y
O7 B3 O6 . . 110.4(3) y
O4 B3 Na2 . 3_645 125.4(2) ?
O2 B3 Na2 . 3_645 50.56(15) ?
O7 B3 Na2 . 3_645 124.7(2) ?
O6 B3 Na2 . 3_645 58.25(17) ?
O4 B3 Na2 . 8_755 59.21(16) ?
O2 B3 Na2 . 8_755 115.0(2) ?
O7 B3 Na2 . 8_755 135.3(2) ?
O6 B3 Na2 . 8_755 49.90(16) ?
Na2 B3 Na2 3_645 8_755 82.25(9) ?
O4 B3 Na1 . . 52.99(16) ?
O2 B3 Na1 . . 129.7(2) ?
O7 B3 Na1 . . 56.95(17) ?
O6 B3 Na1 . . 121.4(2) ?
Na2 B3 Na1 3_645 . 178.31(15) ?
Na2 B3 Na1 8_755 . 96.30(12) ?
O9 B4 O6 . . 123.6(3) y
O9 B4 O8 . . 118.8(3) y
O6 B4 O8 . . 117.6(3) y
O9 B4 Na1 . 6_556 51.91(17) ?
O6 B4 Na1 . 6_556 142.0(3) ?
O8 B4 Na1 . 6_556 79.6(2) ?
O10 B5 O7 . . 123.2(3) y
O10 B5 O8 . . 118.1(3) y
O7 B5 O8 . . 118.7(3) y
O10 B5 Na3 . 6_556 77.1(2) ?
O7 B5 Na3 . 6_556 58.31(18) ?
O8 B5 Na3 . 6_556 143.4(3) ?
O10 B5 Na2 . . 69.8(2) ?
O7 B5 Na2 . . 124.7(3) ?
O8 B5 Na2 . . 75.0(2) ?
Na3 B5 Na2 6_556 . 139.48(16) ?
B1 O1 Cd1 . 8_655 110.6(2) ?
B1 O1 Zn1 . 8_655 110.6(2) ?
Cd1 O1 Zn1 8_655 8_655 0.00(2) ?
B1 O1 Na1 . 4_455 108.6(2) ?
Cd1 O1 Na1 8_655 4_455 132.05(12) ?
Zn1 O1 Na1 8_655 4_455 132.05(12) ?
B1 O1 Na3 . 3_645 116.3(2) ?
Cd1 O1 Na3 8_655 3_645 94.70(10) ?
Zn1 O1 Na3 8_655 3_645 94.70(10) ?
Na1 O1 Na3 4_455 3_645 91.77(10) ?
B1 O2 B3 . . 124.8(3) ?
B1 O2 Na2 . 3_645 116.0(2) ?
B3 O2 Na2 . 3_645 100.66(18) ?
B1 O2 Na3 . 6_556 102.4(2) ?
B3 O2 Na3 . 6_556 88.90(18) ?
Na2 O2 Na3 3_645 6_556 122.91(10) ?
B1 O3 B2 . . 120.8(3) ?
B1 O3 Na1 . 8_755 116.1(2) ?
B2 O3 Na1 . 8_755 95.2(2) ?
B1 O3 Na3 . 7_565 151.4(2) ?
B2 O3 Na3 . 7_565 80.35(18) ?
Na1 O3 Na3 8_755 7_565 77.25(7) ?
B2 O4 B3 . . 124.8(3) ?
B2 O4 Na1 . . 104.9(2) ?
B3 O4 Na1 . . 98.91(19) ?
B2 O4 Na2 . 8_755 110.9(2) ?
B3 O4 Na2 . 8_755 92.02(17) ?
Na1 O4 Na2 . 8_755 126.59(10) ?
B2 O5 Cd1 . 8_755 115.8(2) ?
B2 O5 Zn1 . 8_755 115.8(2) ?
Cd1 O5 Zn1 8_755 8_755 0.00(2) ?
B2 O5 Na3 . 7_565 104.5(2) ?
Cd1 O5 Na3 8_755 7_565 139.36(13) ?
Zn1 O5 Na3 8_755 7_565 139.36(13) ?
B4 O6 B3 . . 126.3(3) ?
B4 O6 Na2 . 8_755 117.1(2) ?
B3 O6 Na2 . 8_755 101.9(2) ?
B4 O6 Na2 . 3_645 108.2(2) ?
B3 O6 Na2 . 3_645 92.4(2) ?
Na2 O6 Na2 8_755 3_645 107.36(9) ?
B5 O7 B3 . . 122.4(3) ?
B5 O7 Na3 . 6_556 92.7(2) ?
B3 O7 Na3 . 6_556 109.2(2) ?
B5 O7 Na1 . . 122.1(2) ?
B3 O7 Na1 . . 94.7(2) ?
Na3 O7 Na1 6_556 . 116.90(9) ?
B4 O8 B5 . . 121.3(3) ?
B4 O8 Na2 . . 134.1(2) ?
B5 O8 Na2 . . 76.6(2) ?
B4 O9 Cd1 . 3_645 117.9(2) ?
B4 O9 Zn1 . 3_645 117.9(2) ?
Cd1 O9 Zn1 3_645 3_645 0.00(2) ?
B4 O9 Na3 . . 117.2(2) ?
Cd1 O9 Na3 3_645 . 108.72(10) ?
Zn1 O9 Na3 3_645 . 108.72(10) ?
B4 O9 Na1 . 6_556 102.1(2) ?
Cd1 O9 Na1 3_645 6_556 108.10(11) ?
Zn1 O9 Na1 3_645 6_556 108.10(11) ?
Na3 O9 Na1 . 6_556 100.64(9) ?
B5 O10 Zn1 . . 139.4(3) ?
B5 O10 Na2 . 6_556 123.5(2) ?
Zn1 O10 Na2 . 6_556 96.10(10) ?
B5 O10 Na2 . . 83.5(2) ?
Zn1 O10 Na2 . . 97.68(11) ?
Na2 O10 Na2 6_556 . 102.02(10) ?
B5 O10 Na3 . 6_556 76.6(2) ?
Zn1 O10 Na3 . 6_556 83.12(10) ?
Na2 O10 Na3 6_556 6_556 108.52(12) ?
Na2 O10 Na3 . 6_556 149.21(11) ?

loop_
_geom_bond_atom_site_label_1
_geom_bond_atom_site_label_2
_geom_bond_site_symmetry_2
_geom_bond_distance
_geom_bond_publ_flag
Na1 O1 4 2.310(3) y
Na1 O9 6_656 2.404(3) y
Na1 O4 . 2.487(3) y
Na1 O7 . 2.587(3) y
Na1 O3 8_765 2.700(3) y
Na1 B4 6_656 2.986(4) ?
Na1 B1 4 3.015(4) ?
Na1 O3 4 3.054(3) y
Na1 O8 6_656 3.059(3) y
Na1 B3 . 3.076(4) ?
Na1 B2 . 3.135(5) ?
Na1 B2 8_765 3.155(5) ?
Na1 Na3 2_664 3.4250(19) ?
Na1 Cd1 8_755 3.5614(16) ?
Na2 O2 3_655 2.355(3) y
Na2 O6 8_765 2.381(3) y
Na2 O10 6_656 2.388(3) y
Na2 O6 3_655 2.550(3) y
Na2 O4 8_765 2.618(3) y
Na2 O10 . 2.719(3) y
Na2 O8 . 2.859(3) y
Na2 B5 . 2.879(4) ?
Na2 B3 3_655 2.996(4) ?
Na2 B3 8_765 3.046(4) ?
Na2 Zn1 6_656 3.2734(14) ?
Na2 Cd1 6_656 3.2734(14) ?
Na3 O5 7_566 2.273(3) y
Na3 O9 . 2.361(3) y
Na3 O7 6_656 2.438(3) y
Na3 O1 3_655 2.458(3) y
Na3 O3 7_566 2.786(3) y
Na3 B5 6_656 2.862(4) ?
Na3 O10 6_656 2.868(3) y
Na3 B2 7_566 2.903(4) ?
Na3 O2 6_656 2.910(3) y
Na3 Cd1 6_656 3.2938(16) ?
Na3 Zn1 6_656 3.2938(16) ?
Na3 Na1 2_665 3.4250(19) ?
Zn1 O5 8_765 1.974(2) y
Zn1 O9 3_655 1.985(2) y
Zn1 O10 . 2.000(2) y
Zn1 O1 8_665 2.000(2) y
Zn1 Na2 6_556 3.2733(14) ?
Zn1 Na3 6_556 3.2938(16) ?
Zn1 Na3 3_655 3.5382(16) ?
Zn1 Na1 8_765 3.5615(16) ?
B1 O1 . 1.335(4) y
B1 O2 . 1.384(4) y
B1 O3 . 1.400(4) y
B1 Cd1 8_655 2.767(4) ?
B1 Na1 4_455 3.015(4) ?
B2 O5 . 1.324(4) y
B2 O4 . 1.376(4) y
B2 O3 . 1.407(4) y
B2 Na3 7_565 2.903(4) ?
B2 Na1 8_755 3.155(5) ?
B3 O4 . 1.467(4) y
B3 O2 . 1.468(4) y
B3 O7 . 1.468(4) y
B3 O6 . 1.472(4) y
B3 Na2 3_645 2.996(4) ?
B3 Na2 8_755 3.046(4) ?
B4 O9 . 1.337(4) y
B4 O6 . 1.369(4) y
B4 O8 . 1.395(4) y
B4 Na1 6_556 2.986(4) ?
B5 O10 . 1.305(5) y
B5 O7 . 1.388(4) y
B5 O8 . 1.405(5) y
B5 Na3 6_556 2.862(4) ?
O1 Cd1 8_655 2.000(2) ?
O1 Zn1 8_655 2.000(2) ?
O1 Na1 4_455 2.310(3) ?
O1 Na3 3_645 2.458(3) ?
O2 Na2 3_645 2.355(3) ?
O2 Na3 6_556 2.910(3) ?
O3 Na1 8_755 2.700(3) ?
O3 Na3 7_565 2.786(3) ?
O4 Na2 8_755 2.618(3) ?
O5 Cd1 8_755 1.974(2) ?
O5 Zn1 8_755 1.974(2) ?
O5 Na3 7_565 2.273(3) ?
O6 Na2 8_755 2.381(3) ?
O6 Na2 3_645 2.550(3) ?
O7 Na3 6_556 2.438(3) ?
O9 Cd1 3_645 1.985(2) ?
O9 Zn1 3_645 1.985(2) ?
O9 Na1 6_556 2.404(3) ?
O10 Na2 6_556 2.388(3) ?
O10 Na3 6_556 2.868(3) ?
